data_4325281
loop_
_publ_author_name
'Tereza Peristeraki'
'Marianna Samios'
'Milosz Siczek'
'Tadeusz Lis'
'Constantinos J. Milios'

_publ_contact_author_email komil@chemistry.uoc.gr
_publ_contact_author_name 'Constantinos Milios'
_publ_section_title
;
 Artificial Amino Acids in Nickel(II) and Nickel(II)/Lanthanide(III)
 Chemistry
;
_journal_name_full 'Inorganic Chemistry'
_journal_page_first 5175
_journal_page_last 5185
_journal_paper_doi 10.1021/ic2004744
_journal_volume 50
_journal_year 2011
_chemical_absolute_configuration rm
_chemical_formula_moiety 'C26 H54 N4 Ni5 O20, 0.4(C2 H6 O1), 0.3(O H2)'
_chemical_formula_sum 'C26.8 H57 N4 Ni5 O20.7'
_chemical_formula_weight 1060.11
_chemical_name_systematic
; 
 ? 
;
_space_group_IT_number 23
_symmetry_cell_setting orthorhombic
_symmetry_space_group_name_Hall 'I 2 2'
_symmetry_space_group_name_H-M 'I 2 2 2'
_atom_sites_solution_hydrogens geom
_atom_sites_solution_primary direct
_atom_sites_solution_secondary difmap
_audit_creation_method SHELXL-97
_cell_angle_alpha 90.00
_cell_angle_beta 90.00
_cell_angle_gamma 90.00
_cell_formula_units_Z 4
_cell_length_a 13.172(6)
_cell_length_b 17.242(8)
_cell_length_c 22.112(10)
_cell_measurement_reflns_used 6473
_cell_measurement_temperature 100(2)
_cell_measurement_theta_max 27.53
_cell_measurement_theta_min 2.68
_cell_volume 5022(4)
_computing_cell_refinement 'CrysAlis CCD, Oxford Diffraction Ltd.'
_computing_data_collection 'CrysAlis RED, Oxford Diffraction Ltd.'
_computing_data_reduction 'CrysAlis RED, Oxford Diffraction Ltd.'
_computing_structure_refinement 'SHELXL-97 (Sheldrick, 2008)'
_computing_structure_solution 'SHELXS-97 (Sheldrick, 2008)'
_diffrn_ambient_temperature 100(2)
_diffrn_measured_fraction_theta_full 0.980
_diffrn_measured_fraction_theta_max 0.960
_diffrn_measurement_device_type 'Xcalibur PX with ONYX CCD'
_diffrn_measurement_method \f
_diffrn_radiation_monochromator graphite
_diffrn_radiation_source 'fine-focus sealed tube'
_diffrn_radiation_type MoK\a
_diffrn_radiation_wavelength 0.71073
_diffrn_reflns_av_R_equivalents 0.0769
_diffrn_reflns_av_sigmaI/netI 0.1730
_diffrn_reflns_limit_h_max 17
_diffrn_reflns_limit_h_min -16
_diffrn_reflns_limit_k_max 22
_diffrn_reflns_limit_k_min -22
_diffrn_reflns_limit_l_max 23
_diffrn_reflns_limit_l_min -26
_diffrn_reflns_number 14198
_diffrn_reflns_theta_full 25.00
_diffrn_reflns_theta_max 27.53
_diffrn_reflns_theta_min 2.68
_exptl_absorpt_coefficient_mu 1.907
_exptl_absorpt_correction_T_max 0.863
_exptl_absorpt_correction_T_min 0.731
_exptl_absorpt_correction_type analytical
_exptl_absorpt_process_details
;
CrysAlis RED, Oxford Diffraction Ltd.,
Version 1.171.33.42 (release 29-05-2009 CrysAlis171 .NET)
(compiled May 29 2009,17:40:42)
Analytical numeric absorption correction using a multifaceted crystal
            model based on expressions derived by R.C. Clark & J.S. Reid.
(Clark, R. C. & Reid, J. S. (1995). Acta Cryst. A51, 887-897)
;
_exptl_crystal_colour 'pale green'
_exptl_crystal_density_diffrn 1.402
_exptl_crystal_description plate
_exptl_crystal_F_000 2206
_exptl_crystal_size_max 0.26
_exptl_crystal_size_mid 0.12
_exptl_crystal_size_min 0.07
_refine_diff_density_max 1.334
_refine_diff_density_min -0.815
_refine_diff_density_rms 0.148
_refine_ls_abs_structure_details 'Flack H D (1983), Acta Cryst. A39, 876-881'
_refine_ls_abs_structure_Flack -0.02(4)
_refine_ls_extinction_method none
_refine_ls_goodness_of_fit_ref 1.040
_refine_ls_hydrogen_treatment constr
_refine_ls_matrix_type full
_refine_ls_number_parameters 289
_refine_ls_number_reflns 5484
_refine_ls_number_restraints 7
_refine_ls_restrained_S_all 1.043
_refine_ls_R_factor_all 0.1379
_refine_ls_R_factor_gt 0.0615
_refine_ls_shift/su_max 0.000
_refine_ls_shift/su_mean 0.000
_refine_ls_structure_factor_coef Fsqd
_refine_ls_weighting_details 'calc w=1/[\s^2^(Fo^2^)+(0.0800P)^2^] where P=(Fo^2^+2Fc^2^)/3'
_refine_ls_weighting_scheme calc
_refine_ls_wR_factor_gt 0.1759
_refine_ls_wR_factor_ref 0.1894
_reflns_number_gt 2700
_reflns_number_total 5484
_reflns_threshold_expression >2sigma(I)
_cod_data_source_file ic2004744_si_001_5.cif
_cod_data_source_block complex_4
_cod_original_formula_sum 'C26.80 H57 N4 Ni5 O20.70'
_cod_database_code 4325281

loop_
_symmetry_equiv_pos_as_xyz
'x, y, z'
'-x, -y, z'
'-x, y, -z'
'x, -y, -z'
'x+1/2, y+1/2, z+1/2'
'-x+1/2, -y+1/2, z+1/2'
'-x+1/2, y+1/2, -z+1/2'
'x+1/2, -y+1/2, -z+1/2'

loop_
_atom_site_label
_atom_site_type_symbol
_atom_site_fract_x
_atom_site_fract_y
_atom_site_fract_z
_atom_site_U_iso_or_equiv
_atom_site_adp_type
_atom_site_occupancy
_atom_site_symmetry_multiplicity
_atom_site_calc_flag
_atom_site_refinement_flags
_atom_site_disorder_assembly
_atom_site_disorder_group
Ni1 Ni 0.5000 0.5000 0.80384(10) 0.0421(6) Uani 1 2 d S . .
Ni2 Ni 0.59997(8) 0.35785(6) 0.75168(8) 0.0414(4) Uani 1 1 d . . .
Ni3 Ni 0.37424(9) 0.33018(7) 0.73883(8) 0.0416(4) Uani 1 1 d . . .
O1 O 0.4688(5) 0.3832(4) 0.7984(4) 0.042(2) Uani 1 1 d . E .
H1 H 0.4675 0.3580 0.8390 0.050 Uiso 1 1 d R . .
O11 O 0.6026(4) 0.4736(3) 0.7361(4) 0.041(2) Uani 1 1 d . . .
O21 O 0.7021(5) 0.5711(4) 0.7059(4) 0.055(2) Uani 1 1 d . . .
N11 N 0.7233(6) 0.3625(5) 0.6934(4) 0.037(2) Uani 1 1 d . B .
H11A H 0.7767 0.3358 0.7104 0.045 Uiso 1 1 calc R . .
H11B H 0.7065 0.3382 0.6578 0.045 Uiso 1 1 calc R . .
C11 C 0.6813(7) 0.5012(6) 0.7082(5) 0.043(3) Uani 1 1 d . B .
C21 C 0.7560(8) 0.4422(6) 0.6801(6) 0.050(4) Uani 1 1 d . . .
H21 H 0.8237 0.4502 0.6995 0.060 Uiso 1 1 calc R A 1
C31 C 0.7673(12) 0.4597(7) 0.6135(8) 0.072(5) Uani 0.60 1 d PD B 1
H31A H 0.7999 0.5113 0.6101 0.086 Uiso 0.60 1 calc PR B 1
H31B H 0.8159 0.4215 0.5967 0.086 Uiso 0.60 1 calc PR B 1
C41 C 0.682(2) 0.4603(13) 0.5753(12) 0.095(10) Uani 0.60 1 d PD B 1
H41A H 0.7047 0.4663 0.5333 0.142 Uiso 0.60 1 calc PR B 1
H41B H 0.6380 0.5037 0.5863 0.142 Uiso 0.60 1 calc PR B 1
H41C H 0.6452 0.4114 0.5797 0.142 Uiso 0.60 1 calc PR B 1
C311 C 0.7673(12) 0.4597(7) 0.6135(8) 0.072(5) Uani 0.40 1 d P B 2
H31C H 0.6966 0.4675 0.5995 0.086 Uiso 0.40 1 calc PR B 2
H31D H 0.7987 0.5119 0.6128 0.086 Uiso 0.40 1 calc PR B 2
C411 C 0.816(3) 0.419(2) 0.563(2) 0.16(3) Uani 0.40 1 d PD B 2
H41D H 0.8359 0.4571 0.5319 0.238 Uiso 0.40 1 calc PR B 2
H41E H 0.7682 0.3819 0.5454 0.238 Uiso 0.40 1 calc PR B 2
H41F H 0.8763 0.3919 0.5775 0.238 Uiso 0.40 1 calc PR B 2
O12 O 0.6899(5) 0.3744(4) 0.8279(4) 0.050(2) Uani 1 1 d . . .
O22 O 0.6085(6) 0.4799(4) 0.8668(4) 0.057(2) Uani 1 1 d . . .
C12 C 0.6799(9) 0.4274(7) 0.8668(7) 0.053(4) Uani 1 1 d . . .
C22 C 0.7440(13) 0.4288(9) 0.9206(8) 0.099(6) Uani 1 1 d . . .
H22A H 0.7489 0.4821 0.9358 0.149 Uiso 1 1 calc R . .
H22B H 0.8119 0.4098 0.9103 0.149 Uiso 1 1 calc R . .
H22C H 0.7142 0.3956 0.9519 0.149 Uiso 1 1 calc R . .
O13 O 0.4279(5) 0.2211(4) 0.7685(4) 0.050(2) Uani 1 1 d . E .
O23 O 0.5973(5) 0.2414(3) 0.7661(4) 0.054(2) Uani 1 1 d . E .
C13 C 0.5186(8) 0.1989(6) 0.7749(7) 0.066(4) Uani 1 1 d . . .
C23 C 0.5369(10) 0.1150(8) 0.7860(11) 0.168(12) Uani 1 1 d . E .
H23A H 0.4967 0.0842 0.7575 0.252 Uiso 1 1 calc R . .
H23B H 0.5171 0.1020 0.8275 0.252 Uiso 1 1 calc R . .
H23C H 0.6092 0.1035 0.7803 0.252 Uiso 1 1 calc R . .
O14 O 0.4945(5) 0.3396(4) 0.6813(3) 0.0386(18) Uani 1 1 d . D .
O24 O 0.5728(7) 0.2743(5) 0.6083(4) 0.067(3) Uani 1 1 d . D .
N14 N 0.3132(7) 0.2758(5) 0.6640(5) 0.055(3) Uani 1 1 d . D .
H14A H 0.2824 0.2303 0.6758 0.066 Uiso 1 1 calc R C 1
H14B H 0.2643 0.3071 0.6471 0.066 Uiso 1 1 calc R C 1
C14 C 0.4965(10) 0.2939(7) 0.6379(6) 0.051(3) Uani 1 1 d . . .
C24 C 0.3908(10) 0.2588(8) 0.6190(7) 0.073(4) Uani 0.60 1 d PD D 1
H24 H 0.4025 0.2022 0.6259 0.087 Uiso 0.60 1 calc PR D 1
C34 C 0.363(2) 0.2600(13) 0.5540(9) 0.093(9) Uiso 0.60 1 d PD D 1
H34A H 0.4159 0.2356 0.5285 0.112 Uiso 0.60 1 calc PR D 1
H34B H 0.2969 0.2347 0.5465 0.112 Uiso 0.60 1 calc PR D 1
C44 C 0.3585(13) 0.3366(11) 0.5457(9) 0.050(5) Uani 0.60 1 d PD D 1
H44A H 0.3523 0.3477 0.5024 0.075 Uiso 0.60 1 calc PR D 1
H44B H 0.4204 0.3607 0.5614 0.075 Uiso 0.60 1 calc PR D 1
H44C H 0.2994 0.3575 0.5670 0.075 Uiso 0.60 1 calc PR D 1
C241 C 0.3908(10) 0.2588(8) 0.6190(7) 0.073(4) Uani 0.40 1 d P D 2
H241 H 0.3941 0.2029 0.6072 0.087 Uiso 0.40 1 calc PR D 2
C341 C 0.323(6) 0.307(3) 0.579(3) 0.24(4) Uiso 0.40 1 d PD D 2
H34C H 0.2740 0.3303 0.6078 0.284 Uiso 0.40 1 calc PR D 2
H34D H 0.3670 0.3501 0.5660 0.284 Uiso 0.40 1 calc PR D 2
C441 C 0.263(2) 0.2928(19) 0.5276(14) 0.058(9) Uani 0.40 1 d PD D 2
H44D H 0.2993 0.2580 0.5001 0.087 Uiso 0.40 1 calc PR D 2
H44E H 0.2486 0.3419 0.5070 0.087 Uiso 0.40 1 calc PR D 2
H44F H 0.1988 0.2685 0.5399 0.087 Uiso 0.40 1 calc PR D 2
O15 O 0.2561(5) 0.3136(4) 0.7976(4) 0.048(2) Uani 0.50 1 d P E 1
H15 H 0.2039 0.3048 0.7768 0.071 Uiso 0.50 1 d PR E 1
C15 C 0.2307(19) 0.3643(16) 0.8468(13) 0.067(8) Uani 0.50 1 d P E 1
H15A H 0.1602 0.3516 0.8587 0.080 Uiso 0.50 1 calc PR E 1
H15B H 0.2292 0.4175 0.8300 0.080 Uiso 0.50 1 calc PR E 1
C25 C 0.293(3) 0.3685(19) 0.9056(13) 0.090(10) Uiso 0.50 1 d P E 1
H25A H 0.3266 0.4189 0.9082 0.135 Uiso 0.50 1 calc PR E 1
H25B H 0.3434 0.3270 0.9059 0.135 Uiso 0.50 1 calc PR E 1
H25C H 0.2470 0.3622 0.9403 0.135 Uiso 0.50 1 calc PR E 1
O1W O 0.2561(5) 0.3136(4) 0.7976(4) 0.048(2) Uani 0.50 1 d P E -5
O16 O 0.190(4) 0.345(3) 0.908(2) 0.077(14) Uiso 0.20 1 d P F -5
H16 H 0.2430 0.3706 0.9149 0.116 Uiso 0.20 1 calc PR F -5
C16 C 0.107(4) 0.378(3) 0.944(2) 0.039(13) Uiso 0.20 1 d PD F -5
H161 H 0.1334 0.3631 0.9846 0.047 Uiso 0.20 1 calc PR F -5
H162 H 0.0558 0.3371 0.9356 0.047 Uiso 0.20 1 calc PR F -5
C26 C 0.033(6) 0.440(4) 0.966(3) 0.12(3) Uiso 0.20 1 d PD F -5
H261 H -0.0179 0.4158 0.9928 0.181 Uiso 0.20 1 calc PR F -5
H262 H -0.0016 0.4628 0.9311 0.181 Uiso 0.20 1 calc PR F -5
H263 H 0.0698 0.4798 0.9882 0.181 Uiso 0.20 1 calc PR F -5
O2W O 0.395(4) 0.381(3) 0.931(2) 0.044(13) Uiso 0.15 1 d P G -6

loop_
_atom_site_aniso_label
_atom_site_aniso_U_11
_atom_site_aniso_U_22
_atom_site_aniso_U_33
_atom_site_aniso_U_23
_atom_site_aniso_U_13
_atom_site_aniso_U_12
Ni1 0.0126(9) 0.0170(9) 0.0967(18) 0.000 0.000 0.0010(7)
Ni2 0.0132(5) 0.0171(5) 0.0939(12) 0.0024(8) 0.0026(8) 0.0008(4)
Ni3 0.0147(6) 0.0178(5) 0.0924(12) 0.0005(8) 0.0021(7) -0.0010(4)
O1 0.016(4) 0.025(4) 0.083(6) -0.008(4) 0.007(4) -0.005(3)
O11 0.014(3) 0.017(3) 0.091(6) 0.000(4) 0.005(4) 0.001(2)
O21 0.015(4) 0.016(3) 0.133(8) 0.005(4) -0.003(4) -0.008(3)
N11 0.025(5) 0.023(4) 0.064(6) 0.004(5) -0.002(4) -0.006(4)
C11 0.017(5) 0.027(6) 0.085(9) 0.000(6) -0.014(6) 0.005(4)
C21 0.013(5) 0.024(5) 0.113(12) -0.001(7) 0.013(6) -0.002(4)
C31 0.063(10) 0.030(7) 0.122(15) -0.001(8) 0.028(10) -0.006(7)
C41 0.15(3) 0.031(12) 0.10(2) -0.002(14) -0.02(2) 0.028(16)
C311 0.063(10) 0.030(7) 0.122(15) -0.001(8) 0.028(10) -0.006(7)
C411 0.08(4) 0.09(4) 0.31(7) -0.07(4) 0.10(4) -0.06(3)
O12 0.019(4) 0.029(4) 0.101(7) 0.004(5) -0.003(4) 0.000(3)
O22 0.045(5) 0.024(4) 0.103(7) 0.000(4) -0.013(5) 0.007(4)
C12 0.038(7) 0.033(7) 0.088(11) 0.008(7) -0.009(7) 0.008(5)
C22 0.080(13) 0.065(10) 0.152(16) -0.025(11) -0.054(12) 0.031(9)
O13 0.014(3) 0.020(3) 0.117(7) 0.010(4) 0.001(4) 0.003(3)
O23 0.013(3) 0.019(3) 0.131(8) -0.002(4) 0.007(5) 0.001(3)
C13 0.023(6) 0.023(5) 0.152(13) 0.010(7) 0.003(7) 0.001(4)
C23 0.025(7) 0.037(7) 0.44(4) 0.078(13) 0.023(13) 0.011(6)
O14 0.019(3) 0.030(4) 0.066(5) -0.004(4) 0.004(4) -0.003(3)
O24 0.046(6) 0.053(5) 0.101(7) -0.025(5) 0.022(5) -0.006(4)
N14 0.023(5) 0.025(5) 0.117(10) 0.008(5) 0.008(6) 0.000(4)
C14 0.037(7) 0.037(7) 0.079(10) -0.017(7) 0.005(7) -0.015(6)
C24 0.042(8) 0.071(9) 0.106(12) 0.000(9) 0.010(8) -0.024(7)
C44 0.020(9) 0.070(14) 0.060(13) -0.016(12) -0.012(9) -0.002(10)
C241 0.042(8) 0.071(9) 0.106(12) 0.000(9) 0.010(8) -0.024(7)
C441 0.041(18) 0.07(2) 0.06(2) 0.006(18) -0.037(16) -0.019(16)
O15 0.021(4) 0.032(4) 0.090(6) -0.006(4) -0.004(4) -0.003(3)
C15 0.048(16) 0.064(17) 0.09(2) 0.029(17) 0.022(16) 0.006(14)
O1W 0.021(4) 0.032(4) 0.090(6) -0.006(4) -0.004(4) -0.003(3)

loop_
_atom_type_symbol
_atom_type_description
_atom_type_scat_dispersion_real
_atom_type_scat_dispersion_imag
_atom_type_scat_source
C C 0.0033 0.0016 'International Tables Vol C Tables 4.2.6.8 and 6.1.1.4'
H H 0.0000 0.0000 'International Tables Vol C Tables 4.2.6.8 and 6.1.1.4'
N N 0.0061 0.0033 'International Tables Vol C Tables 4.2.6.8 and 6.1.1.4'
O O 0.0106 0.0060 'International Tables Vol C Tables 4.2.6.8 and 6.1.1.4'
Ni Ni 0.3393 1.1124 'International Tables Vol C Tables 4.2.6.8 and 6.1.1.4'

loop_
_geom_angle_atom_site_label_1
_geom_angle_atom_site_label_2
_geom_angle_atom_site_label_3
_geom_angle
_geom_angle_site_symmetry_1
_geom_angle_site_symmetry_3
O22 Ni1 O22 93.1(5) 2_665 .
O22 Ni1 O1 90.8(3) 2_665 2_665
O22 Ni1 O1 93.8(3) . 2_665
O22 Ni1 O1 93.8(3) 2_665 .
O22 Ni1 O1 90.8(3) . .
O1 Ni1 O1 173.3(5) 2_665 .
O22 Ni1 O11 175.4(3) 2_665 .
O22 Ni1 O11 89.9(3) . .
O1 Ni1 O11 92.4(3) 2_665 .
O1 Ni1 O11 82.7(3) . .
O22 Ni1 O11 89.9(3) 2_665 2_665
O22 Ni1 O11 175.4(3) . 2_665
O1 Ni1 O11 82.7(3) 2_665 2_665
O1 Ni1 O11 92.4(3) . 2_665
O11 Ni1 O11 87.2(4) . 2_665
O11 Ni2 O23 179.2(4) . .
O11 Ni2 O1 83.7(2) . .
O23 Ni2 O1 96.7(3) . .
O11 Ni2 N11 81.0(3) . .
O23 Ni2 N11 98.6(3) . .
O1 Ni2 N11 163.7(3) . .
O11 Ni2 O12 89.6(3) . .
O23 Ni2 O12 91.1(3) . .
O1 Ni2 O12 92.4(3) . .
N11 Ni2 O12 93.0(3) . .
O11 Ni2 O14 91.9(3) . .
O23 Ni2 O14 87.5(3) . .
O1 Ni2 O14 81.3(3) . .
N11 Ni2 O14 93.6(3) . .
O12 Ni2 O14 173.4(3) . .
O1 Ni3 O14 83.8(3) . .
O1 Ni3 O15 96.8(3) . .
O14 Ni3 O15 176.4(3) . .
O1 Ni3 N14 164.4(3) . .
O14 Ni3 N14 80.7(3) . .
O15 Ni3 N14 98.6(3) . .
O1 Ni3 O21 98.8(3) . 2_665
O14 Ni3 O21 95.2(3) . 2_665
O15 Ni3 O21 88.2(3) . 2_665
N14 Ni3 O21 84.5(3) . 2_665
O1 Ni3 O13 89.6(3) . .
O14 Ni3 O13 90.3(3) . .
O15 Ni3 O13 86.2(3) . .
N14 Ni3 O13 88.6(4) . .
O21 Ni3 O13 170.3(3) 2_665 .
Ni3 O1 Ni2 95.4(3) . .
Ni3 O1 Ni1 126.9(4) . .
Ni2 O1 Ni1 94.0(3) . .
Ni3 O1 H1 112.2 . .
Ni2 O1 H1 112.0 . .
Ni1 O1 H1 112.0 . .
C11 O11 Ni2 117.2(6) . .
C11 O11 Ni1 141.8(6) . .
Ni2 O11 Ni1 94.7(3) . .
C11 O21 Ni3 131.9(7) . 2_665
C21 N11 Ni2 113.0(6) . .
C21 N11 H11A 109.0 . .
Ni2 N11 H11A 109.0 . .
C21 N11 H11B 109.0 . .
Ni2 N11 H11B 109.0 . .
H11A N11 H11B 107.8 . .
O21 C11 O11 123.6(10) . .
O21 C11 C21 118.9(9) . .
O11 C11 C21 117.3(9) . .
N11 C21 C31 114.3(10) . .
N11 C21 C11 110.4(8) . .
C31 C21 C11 108.9(10) . .
N11 C21 H21 107.7 . .
C31 C21 H21 107.7 . .
C11 C21 H21 107.7 . .
C41 C31 C21 120.7(17) . .
C41 C31 H31A 107.2 . .
C21 C31 H31A 107.2 . .
C41 C31 H31B 107.2 . .
C21 C31 H31B 107.2 . .
H31A C31 H31B 106.8 . .
H41D C411 H41E 109.5 . .
H41D C411 H41F 109.5 . .
H41E C411 H41F 109.5 . .
C12 O12 Ni2 126.3(7) . .
C12 O22 Ni1 128.8(9) . .
O12 C12 O22 125.3(12) . .
O12 C12 C22 120.5(11) . .
O22 C12 C22 113.9(13) . .
C12 C22 H22A 109.5 . .
C12 C22 H22B 109.5 . .
H22A C22 H22B 109.5 . .
C12 C22 H22C 109.5 . .
H22A C22 H22C 109.5 . .
H22B C22 H22C 109.5 . .
C13 O13 Ni3 128.4(7) . .
C13 O23 Ni2 127.0(6) . .
O13 C13 O23 125.0(10) . .
O13 C13 C23 117.8(10) . .
O23 C13 C23 116.7(10) . .
C13 C23 H23A 109.5 . .
C13 C23 H23B 109.5 . .
H23A C23 H23B 109.5 . .
C13 C23 H23C 109.5 . .
H23A C23 H23C 109.5 . .
H23B C23 H23C 109.5 . .
C14 O14 Ni3 116.6(7) . .
C14 O14 Ni2 130.6(7) . .
Ni3 O14 Ni2 93.6(3) . .
C24 N14 C341 49.9(18) . .
C24 N14 Ni3 111.4(7) . .
C341 N14 Ni3 128.3(18) . .
C24 N14 H14A 109.3 . .
C341 N14 H14A 122.2 . .
Ni3 N14 H14A 109.3 . .
C24 N14 H14B 109.3 . .
C341 N14 H14B 59.5 . .
Ni3 N14 H14B 109.3 . .
H14A N14 H14B 108.0 . .
O14 C14 O24 126.5(11) . .
O14 C14 C24 115.6(11) . .
O24 C14 C24 117.9(11) . .
N14 C24 C34 119.1(16) . .
N14 C24 C14 111.2(11) . .
C34 C24 C14 118.0(16) . .
N14 C24 H24 101.5 . .
C34 C24 H24 101.5 . .
C14 C24 H24 101.5 . .
C44 C34 C24 99.2(18) . .
C44 C34 H34A 111.9 . .
C24 C34 H34A 111.9 . .
C44 C34 H34B 111.9 . .
C24 C34 H34B 111.9 . .
H34A C34 H34B 109.6 . .
C441 C341 N14 134(6) . .
C441 C341 H34C 103.3 . .
N14 C341 H34C 56.8 . .
C441 C341 H34D 103.3 . .
N14 C341 H34D 121.3 . .
H34C C341 H34D 105.2 . .
C341 C441 H44D 109.5 . .
C341 C441 H44E 109.5 . .
H44D C441 H44E 109.5 . .
C341 C441 H44F 109.5 . .
H44D C441 H44F 109.5 . .
H44E C441 H44F 109.5 . .
C15 O15 Ni3 125.0(11) . .
C15 O15 H15 109.5 . .
Ni3 O15 H15 107.5 . .
O15 C15 C25 123(2) . .
O15 C15 H15A 106.5 . .
C25 C15 H15A 106.5 . .
O15 C15 H15B 106.5 . .
C25 C15 H15B 106.5 . .
H15A C15 H15B 106.5 . .
C15 C25 H25A 109.5 . .
C15 C25 H25B 109.5 . .
H25A C25 H25B 109.5 . .
C15 C25 H25C 109.5 . .
H25A C25 H25C 109.5 . .
H25B C25 H25C 109.5 . .
C16 O16 H16 109.5 . .
O16 C16 C26 157(6) . .
O16 C16 H161 97.2 . .
C26 C16 H161 97.2 . .
O16 C16 H162 97.2 . .
C26 C16 H162 97.2 . .
H161 C16 H162 103.6 . .
C16 C26 H261 109.5 . .
C16 C26 H262 109.5 . .
H261 C26 H262 109.5 . .
C16 C26 H263 109.5 . .
H261 C26 H263 109.5 . .
H262 C26 H263 109.5 . .

loop_
_geom_bond_atom_site_label_1
_geom_bond_atom_site_label_2
_geom_bond_distance
_geom_bond_site_symmetry_2
Ni1 O22 2.025(8) 2_665
Ni1 O22 2.025(8) .
Ni1 O1 2.060(7) 2_665
Ni1 O1 2.060(7) .
Ni1 O11 2.068(7) .
Ni1 O11 2.068(7) 2_665
Ni2 O11 2.025(6) .
Ni2 O23 2.033(6) .
Ni2 O1 2.059(7) .
Ni2 N11 2.075(8) .
Ni2 O12 2.080(8) .
Ni2 O14 2.110(7) .
Ni3 O1 2.030(7) .
Ni3 O14 2.039(7) .
Ni3 O15 2.047(8) .
Ni3 N14 2.066(10) .
Ni3 O21 2.107(7) 2_665
Ni3 O13 2.114(6) .
O1 H1 0.9982 .
O11 C11 1.297(12) .
O21 C11 1.236(12) .
O21 Ni3 2.107(7) 2_665
N11 C21 1.470(12) .
N11 H11A 0.9200 .
N11 H11B 0.9200 .
C11 C21 1.546(14) .
C21 C31 1.511(19) .
C21 H21 1.0000 .
C31 C41 1.401(17) .
C31 H31A 0.9900 .
C31 H31B 0.9900 .
C41 H41A 0.9800 .
C41 H41B 0.9800 .
C41 H41C 0.9800 .
C411 H41D 0.9800 .
C411 H41E 0.9800 .
C411 H41F 0.9800 .
O12 C12 1.261(14) .
O22 C12 1.306(13) .
C12 C22 1.459(17) .
C22 H22A 0.9800 .
C22 H22B 0.9800 .
C22 H22C 0.9800 .
O13 C13 1.262(12) .
O23 C13 1.284(11) .
C13 C23 1.488(16) .
C23 H23A 0.9800 .
C23 H23B 0.9800 .
C23 H23C 0.9800 .
O14 C14 1.240(12) .
O24 C14 1.248(14) .
N14 C24 1.457(16) .
N14 C341 1.96(6) .
N14 H14A 0.9200 .
N14 H14B 0.9200 .
C14 C24 1.574(17) .
C24 C34 1.483(17) .
C24 H24 1.0000 .
C34 C44 1.334(18) .
C34 H34A 0.9900 .
C34 H34B 0.9900 .
C44 H44A 0.9800 .
C44 H44B 0.9800 .
C44 H44C 0.9800 .
C341 C441 1.40(2) .
C341 H34C 0.9900 .
C341 H34D 0.9900 .
C441 H44D 0.9800 .
C441 H44E 0.9800 .
C441 H44F 0.9800 .
O15 C15 1.44(3) .
O15 H15 0.8400 .
C15 C25 1.54(4) .
C15 H15A 0.9900 .
C15 H15B 0.9900 .
C25 H25A 0.9800 .
C25 H25B 0.9800 .
C25 H25C 0.9800 .
O16 C16 1.46(6) .
O16 H16 0.8400 .
C16 C26 1.52(2) .
C16 H161 0.9900 .
C16 H162 0.9900 .
C26 H261 0.9800 .
C26 H262 0.9800 .
C26 H263 0.9800 .
